data_1563267
loop_
_publ_author_name
'Schulz, Emmanuelle'
'Abi Fayssal, Sandra'
'Naret, Timoth\'ee'
'Huc, Vincent'
'Buendia, Julien'
'Martini, Cyril'

_publ_section_title
;
 Benzyloxycalix[8]arene supported Pd-NHC cinnamyl complexes for
 Buchwald-Hartwig C-N cross-couplings
;
_journal_name_full 'Catalysis Science &amp; Technology'
_journal_paper_doi 10.1039/D1CY00669J
_journal_year 2021
_chemical_formula_moiety 'C17 H22 N2 O2 S'
_chemical_formula_sum 'C17 H22 N2 O2 S'
_chemical_formula_weight 318.42
_space_group_crystal_system monoclinic
_space_group_IT_number 14
_space_group_name_Hall '-P 2yn'
_space_group_name_H-M_alt 'P 1 21/n 1'
_atom_sites_solution_hydrogens geom
_atom_sites_solution_primary difmap
_audit_creation_method SHELXL-2018/3
_audit_update_record
;
2021-03-30 deposited with the CCDC.	2021-06-09 downloaded from the CCDC.
;
_cell_angle_alpha 90
_cell_angle_beta 105.3960(10)
_cell_angle_gamma 90
_cell_formula_units_Z 4
_cell_length_a 10.3118(3)
_cell_length_b 9.8749(3)
_cell_length_c 16.4567(5)
_cell_measurement_reflns_used 9722
_cell_measurement_temperature 100(1)
_cell_measurement_theta_max 33.21
_cell_measurement_theta_min 2.43
_cell_volume 1615.62(8)
_computing_cell_refinement 'Bruker SAINT'
_computing_data_collection 'Bruker APEX2'
_computing_data_reduction 'Bruker SAINT'
_computing_structure_refinement 'SHELXL-2018/3 (Sheldrick, 2018)'
_computing_structure_solution 'SHELXS-97 (Sheldrick, 2008)'
_diffrn_ambient_temperature 100(1)
_diffrn_measured_fraction_theta_full 1.000
_diffrn_measured_fraction_theta_max 0.993
_diffrn_measurement_device_type 'Bruker APEX-II CCD'
_diffrn_measurement_method '\f and \w scans'
_diffrn_radiation_monochromator graphite
_diffrn_radiation_source 'sealed tube'
_diffrn_radiation_type MoK\a
_diffrn_radiation_wavelength 0.71073
_diffrn_reflns_av_R_equivalents 0.0251
_diffrn_reflns_av_unetI/netI 0.0125
_diffrn_reflns_Laue_measured_fraction_full 1.000
_diffrn_reflns_Laue_measured_fraction_max 0.993
_diffrn_reflns_limit_h_max 11
_diffrn_reflns_limit_h_min -15
_diffrn_reflns_limit_k_max 15
_diffrn_reflns_limit_k_min -13
_diffrn_reflns_limit_l_max 25
_diffrn_reflns_limit_l_min -21
_diffrn_reflns_number 57631
_diffrn_reflns_point_group_measured_fraction_full 1.000
_diffrn_reflns_point_group_measured_fraction_max 0.993
_diffrn_reflns_theta_full 25.000
_diffrn_reflns_theta_max 33.226
_diffrn_reflns_theta_min 2.109
_exptl_absorpt_coefficient_mu 0.209
_exptl_absorpt_correction_T_max 0.9465
_exptl_absorpt_correction_T_min 0.8858
_exptl_absorpt_correction_type multi-scan
_exptl_absorpt_process_details 'Bruker APEX2'
_exptl_crystal_colour colorless
_exptl_crystal_density_diffrn 1.309
_exptl_crystal_description block
_exptl_crystal_F_000 680
_exptl_crystal_size_max 0.310
_exptl_crystal_size_mid 0.280
_exptl_crystal_size_min 0.210
_refine_diff_density_max 0.479
_refine_diff_density_min -0.285
_refine_diff_density_rms 0.048
_refine_ls_extinction_method none
_refine_ls_goodness_of_fit_ref 1.039
_refine_ls_hydrogen_treatment constr
_refine_ls_matrix_type full
_refine_ls_number_parameters 202
_refine_ls_number_reflns 6152
_refine_ls_number_restraints 0
_refine_ls_restrained_S_all 1.039
_refine_ls_R_factor_all 0.0332
_refine_ls_R_factor_gt 0.0294
_refine_ls_shift/su_max 0.001
_refine_ls_shift/su_mean 0.000
_refine_ls_structure_factor_coef Fsqd
_refine_ls_weighting_details 'w=1/[\s^2^(Fo^2^)+(0.0414P)^2^+0.4923P] where P=(Fo^2^+2Fc^2^)/3'
_refine_ls_weighting_scheme calc
_refine_ls_wR_factor_gt 0.0803
_refine_ls_wR_factor_ref 0.0834
_reflns_Friedel_coverage 0.000
_reflns_number_gt 5567
_reflns_number_total 6152
_reflns_threshold_expression 'I > 2\s(I)'
_cod_data_source_file d1cy00669j2.cif
_cod_data_source_block 2768_GuillotICMMO
_cod_original_sg_symbol_H-M 'P 21/n'
_cod_database_code 1563267
_shelx_space_group_comment
;
The symmetry employed for this shelxl refinement is uniquely defined
by the following loop, which should always be used as a source of
symmetry information in preference to the above space-group names.
They are only intended as comments.
;
_shelx_estimated_absorpt_t_min 0.949
_shelx_estimated_absorpt_t_max 0.965

loop_
_space_group_symop_operation_xyz
'x, y, z'
'-x+1/2, y+1/2, -z+1/2'
'-x, -y, -z'
'x-1/2, -y-1/2, z-1/2'

loop_
_atom_site_label
_atom_site_type_symbol
_atom_site_fract_x
_atom_site_fract_y
_atom_site_fract_z
_atom_site_U_iso_or_equiv
_atom_site_adp_type
_atom_site_occupancy
_atom_site_site_symmetry_order
_atom_site_calc_flag
_atom_site_refinement_flags_posn
_atom_site_refinement_flags_adp
_atom_site_refinement_flags_occupancy
_atom_site_disorder_assembly
_atom_site_disorder_group
C1 C 0.05448(8) 0.47666(8) 0.24018(5) 0.01805(13) Uani 1 1 d . . . . .
H1 H 0.013583 0.524430 0.276967 0.022 Uiso 1 1 calc R U . . .
C2 C 0.11585(7) 0.53832(7) 0.18657(4) 0.01489(12) Uani 1 1 d . . . . .
H2 H 0.122789 0.633790 0.181969 0.018 Uiso 1 1 calc R U . . .
C3 C 0.16901(6) 0.44364(7) 0.13771(4) 0.01184(11) Uani 1 1 d . . . . .
C4 C 0.14685(7) 0.30881(7) 0.15809(4) 0.01343(12) Uani 1 1 d . . . . .
C5 C 0.19690(8) 0.19848(7) 0.12226(5) 0.01719(13) Uani 1 1 d . . . . .
H5 H 0.180439 0.107980 0.136384 0.021 Uiso 1 1 calc R U . . .
C6 C 0.27103(8) 0.22623(8) 0.06568(5) 0.01888(13) Uani 1 1 d . . . . .
H6 H 0.307990 0.153489 0.041353 0.023 Uiso 1 1 calc R U . . .
C7 C 0.29293(7) 0.36023(8) 0.04329(5) 0.01632(12) Uani 1 1 d . . . . .
H7 H 0.343750 0.375899 0.003766 0.020 Uiso 1 1 calc R U . . .
C8 C 0.24205(6) 0.46998(7) 0.07759(4) 0.01193(11) Uani 1 1 d . . . . .
C9 C 0.13830(7) 0.67259(8) 0.00738(4) 0.01519(12) Uani 1 1 d . . . . .
H9A H 0.063761 0.655262 0.033499 0.018 Uiso 1 1 calc R U . . .
H9B H 0.113116 0.633740 -0.050136 0.018 Uiso 1 1 calc R U . . .
C10 C 0.15994(7) 0.82399(8) 0.00246(5) 0.01793(13) Uani 1 1 d . . . . .
H10A H 0.078046 0.866572 -0.033938 0.022 Uiso 1 1 calc R U . . .
H10B H 0.177153 0.864240 0.059426 0.022 Uiso 1 1 calc R U . . .
C11 C 0.37194(7) 0.63110(8) 0.01888(4) 0.01498(12) Uani 1 1 d . . . . .
H11A H 0.348991 0.591420 -0.038410 0.018 Uiso 1 1 calc R U . . .
H11B H 0.454671 0.586402 0.052681 0.018 Uiso 1 1 calc R U . . .
C12 C 0.39709(7) 0.78237(8) 0.01359(5) 0.01736(13) Uani 1 1 d . . . . .
H12A H 0.428426 0.820581 0.071097 0.021 Uiso 1 1 calc R U . . .
H12B H 0.468166 0.797619 -0.015719 0.021 Uiso 1 1 calc R U . . .
C13 C 0.27260(7) 0.93051(7) -0.09896(4) 0.01385(12) Uani 1 1 d . . . . .
C14 C 0.12317(7) 1.08055(7) -0.20105(4) 0.01306(11) Uani 1 1 d . . . . .
C15 C 0.15404(9) 1.02121(10) -0.27895(5) 0.02358(16) Uani 1 1 d . . . . .
H15A H 0.251683 1.014069 -0.269671 0.035 Uiso 1 1 calc R U . . .
H15B H 0.116861 1.080219 -0.327416 0.035 Uiso 1 1 calc R U . . .
H15C H 0.113513 0.931037 -0.290037 0.035 Uiso 1 1 calc R U . . .
C16 C 0.20018(9) 1.21022(8) -0.17292(6) 0.02564(17) Uani 1 1 d . . . . .
H16A H 0.175863 1.246397 -0.123492 0.038 Uiso 1 1 calc R U . . .
H16B H 0.177585 1.276710 -0.218729 0.038 Uiso 1 1 calc R U . . .
H16C H 0.296959 1.191549 -0.158317 0.038 Uiso 1 1 calc R U . . .
C17 C -0.02714(7) 1.10354(8) -0.21820(5) 0.01874(13) Uani 1 1 d . . . . .
H17A H -0.074865 1.018604 -0.236986 0.028 Uiso 1 1 calc R U . . .
H17B H -0.055731 1.172390 -0.262217 0.028 Uiso 1 1 calc R U . . .
H17C H -0.047933 1.134472 -0.166491 0.028 Uiso 1 1 calc R U . . .
N1 N 0.26191(6) 0.60707(6) 0.05772(4) 0.01200(10) Uani 1 1 d . . . . .
N2 N 0.27405(6) 0.85001(7) -0.03197(4) 0.01743(12) Uani 1 1 d . . . . .
O1 O 0.37066(6) 0.95224(7) -0.12522(4) 0.02178(12) Uani 1 1 d . . . . .
O2 O 0.14891(5) 0.98234(6) -0.13166(3) 0.01579(10) Uani 1 1 d . . . . .
S1 S 0.05874(2) 0.30209(2) 0.23429(2) 0.01794(5) Uani 1 1 d . . . . .

loop_
_atom_site_aniso_label
_atom_site_aniso_U_11
_atom_site_aniso_U_22
_atom_site_aniso_U_33
_atom_site_aniso_U_23
_atom_site_aniso_U_13
_atom_site_aniso_U_12
C1 0.0207(3) 0.0192(3) 0.0174(3) 0.0008(2) 0.0104(3) 0.0011(2)
C2 0.0168(3) 0.0147(3) 0.0150(3) 0.0006(2) 0.0073(2) 0.0017(2)
C3 0.0116(2) 0.0128(3) 0.0112(2) 0.0009(2) 0.0033(2) 0.0007(2)
C4 0.0131(3) 0.0141(3) 0.0133(3) 0.0016(2) 0.0039(2) -0.0003(2)
C5 0.0190(3) 0.0132(3) 0.0199(3) 0.0001(2) 0.0062(2) 0.0000(2)
C6 0.0220(3) 0.0146(3) 0.0224(3) -0.0028(2) 0.0100(3) 0.0010(2)
C7 0.0181(3) 0.0163(3) 0.0168(3) -0.0019(2) 0.0086(2) 0.0003(2)
C8 0.0117(2) 0.0134(3) 0.0109(2) 0.0007(2) 0.0034(2) 0.0003(2)
C9 0.0109(2) 0.0186(3) 0.0164(3) 0.0057(2) 0.0042(2) 0.0018(2)
C10 0.0162(3) 0.0187(3) 0.0225(3) 0.0091(3) 0.0114(2) 0.0047(2)
C11 0.0118(2) 0.0188(3) 0.0158(3) 0.0053(2) 0.0062(2) 0.0025(2)
C12 0.0116(3) 0.0206(3) 0.0198(3) 0.0088(3) 0.0040(2) 0.0007(2)
C13 0.0138(3) 0.0144(3) 0.0139(3) 0.0035(2) 0.0045(2) 0.0011(2)
C14 0.0156(3) 0.0123(3) 0.0114(2) 0.0028(2) 0.0039(2) 0.0011(2)
C15 0.0274(4) 0.0306(4) 0.0141(3) 0.0011(3) 0.0079(3) 0.0092(3)
C16 0.0270(4) 0.0158(3) 0.0290(4) 0.0026(3) -0.0016(3) -0.0049(3)
C17 0.0159(3) 0.0196(3) 0.0211(3) 0.0061(3) 0.0057(2) 0.0046(2)
N1 0.0105(2) 0.0140(2) 0.0121(2) 0.00313(18) 0.00427(18) 0.00114(18)
N2 0.0128(2) 0.0214(3) 0.0200(3) 0.0115(2) 0.0078(2) 0.0040(2)
O1 0.0157(2) 0.0292(3) 0.0231(3) 0.0120(2) 0.0097(2) 0.0028(2)
O2 0.0139(2) 0.0176(2) 0.0168(2) 0.00810(18) 0.00585(17) 0.00339(17)
S1 0.02129(9) 0.01766(9) 0.01776(8) 0.00356(6) 0.01027(6) -0.00146(6)

loop_
_atom_type_symbol
_atom_type_description
_atom_type_scat_dispersion_real
_atom_type_scat_dispersion_imag
_atom_type_scat_source
C C 0.0031 0.0016 'International Tables Vol C Tables 4.2.6.8 and 6.1.1.4'
H H 0.0000 0.0000 'International Tables Vol C Tables 4.2.6.8 and 6.1.1.4'
N N 0.0061 0.0033 'International Tables Vol C Tables 4.2.6.8 and 6.1.1.4'
O O 0.0109 0.0061 'International Tables Vol C Tables 4.2.6.8 and 6.1.1.4'
S S 0.1250 0.1239 'International Tables Vol C Tables 4.2.6.8 and 6.1.1.4'

loop_
_geom_angle_atom_site_label_1
_geom_angle_atom_site_label_2
_geom_angle_atom_site_label_3
_geom_angle
_geom_angle_site_symmetry_1
_geom_angle_site_symmetry_3
_geom_angle_publ_flag
C2 C1 S1 112.80(6) . . ?
C1 C2 C3 112.66(7) . . ?
C4 C3 C8 119.35(6) . . ?
C4 C3 C2 111.91(6) . . ?
C8 C3 C2 128.68(6) . . ?
C5 C4 C3 122.31(6) . . ?
C5 C4 S1 126.65(6) . . ?
C3 C4 S1 110.98(5) . . ?
C6 C5 C4 117.49(7) . . ?
C5 C6 C7 121.29(7) . . ?
C8 C7 C6 121.55(7) . . ?
C7 C8 C3 117.97(6) . . ?
C7 C8 N1 123.88(6) . . ?
C3 C8 N1 118.12(6) . . ?
N1 C9 C10 110.20(6) . . ?
N2 C10 C9 109.87(6) . . ?
N1 C11 C12 110.37(6) . . ?
N2 C12 C11 109.98(6) . . ?
O1 C13 O2 125.30(6) . . ?
O1 C13 N2 124.06(6) . . ?
O2 C13 N2 110.64(6) . . ?
O2 C14 C16 110.45(6) . . ?
O2 C14 C17 102.03(5) . . ?
C16 C14 C17 110.95(6) . . ?
O2 C14 C15 111.52(6) . . ?
C16 C14 C15 111.99(7) . . ?
C17 C14 C15 109.49(6) . . ?
C8 N1 C11 115.56(6) . . ?
C8 N1 C9 113.08(5) . . ?
C11 N1 C9 109.82(5) . . ?
C13 N2 C12 120.56(6) . . ?
C13 N2 C10 125.69(6) . . ?
C12 N2 C10 113.74(6) . . ?
C13 O2 C14 121.22(5) . . ?
C1 S1 C4 91.63(3) . . ?

loop_
_geom_bond_atom_site_label_1
_geom_bond_atom_site_label_2
_geom_bond_distance
_geom_bond_site_symmetry_2
_geom_bond_publ_flag
C1 C2 1.3587(10) . ?
C1 S1 1.7278(8) . ?
C2 C3 1.4336(9) . ?
C3 C4 1.4064(9) . ?
C3 C8 1.4176(9) . ?
C4 C5 1.4010(10) . ?
C4 S1 1.7341(7) . ?
C5 C6 1.3800(11) . ?
C6 C7 1.4078(11) . ?
C7 C8 1.3877(10) . ?
C8 N1 1.4203(9) . ?
C9 N1 1.4727(9) . ?
C9 C10 1.5170(11) . ?
C10 N2 1.4579(9) . ?
C11 N1 1.4619(9) . ?
C11 C12 1.5225(11) . ?
C12 N2 1.4536(9) . ?
C13 O1 1.2196(9) . ?
C13 O2 1.3468(8) . ?
C13 N2 1.3560(9) . ?
C14 O2 1.4678(8) . ?
C14 C16 1.5130(11) . ?
C14 C17 1.5171(10) . ?
C14 C15 1.5181(10) . ?
